data_2003760
loop_
_publ_author_name
'Linden, A.'
'Stanchev, S.'

_publ_section_title
;
 Absolute Configurations of Two Enantiomers of a Substituted
 Cyclohexanone
;
_journal_issue 8
_journal_name_full 'Acta Crystallographica Section C'
_journal_page_first 1697
_journal_page_last 1699
_journal_paper_doi 10.1107/S0108270195002356
_journal_volume 51
_journal_year 1995
_chemical_formula_moiety 'C19 H29 N O3 S'
_chemical_formula_sum 'C19 H29 N O3 S'
_chemical_formula_weight 351.50
_chemical_name_common ' ?'
_chemical_name_systematic
; (+)-(2S,5R)-2-[(1'S)-1'-(N,N-dimethylsulfamoyl)-2'-methyl-1'-phenylprop-
2'-yl]-5-methylcyclohexan-1-one
;
_space_group_IT_number 145
_symmetry_cell_setting trigonal
_symmetry_space_group_name_Hall 'P 32'
_symmetry_space_group_name_H-M 'P 32'
_cell_angle_alpha 90
_cell_angle_beta 90
_cell_angle_gamma 120
_cell_formula_units_Z 3
_cell_length_a 12.457(1)
_cell_length_b 12.457(1)
_cell_length_c 10.505(2)
_cell_measurement_reflns_used 25
_cell_measurement_temperature 173(1)
_cell_measurement_theta_max 20.0
_cell_measurement_theta_min 19.0
_cell_volume 1411.7(3)
_computing_cell_refinement 'MSC/AFC Diffractometer Control Software'
_computing_data_collection
;MSC/AFC Diffractometer Control Software (Molecular Structure Corporation,
 1991)
;
_computing_data_reduction 'PROCESS TEXSAN (Molecular Structure Corporation, 1989)'
_computing_molecular_graphics 'ORTEPII (Johnson, 1976)'
_computing_publication_material 'FINISH TEXSAN'
_computing_structure_refinement 'LS TEXSAN'
_computing_structure_solution 'SHELXS86 (Sheldrick, 1990)'
_diffrn_ambient_temperature 173.0(10)
_diffrn_measurement_device 'Rigaku AFC-5R diffractometer'
_diffrn_measurement_method '\w/2\q scans'
_diffrn_radiation_monochromator graphite
_diffrn_radiation_source 'Rigaku rotating anode generator'
_diffrn_radiation_type 'Mo K\a'
_diffrn_radiation_wavelength 0.71069
_diffrn_reflns_av_R_equivalents 0.014
_diffrn_reflns_limit_h_max 15
_diffrn_reflns_limit_h_min -15
_diffrn_reflns_limit_k_max 15
_diffrn_reflns_limit_k_min -14
_diffrn_reflns_limit_l_max 14
_diffrn_reflns_limit_l_min -13
_diffrn_reflns_number 5515
_diffrn_reflns_theta_max 30
_diffrn_reflns_theta_min 2.5
_diffrn_standards_decay_% insignificant
_diffrn_standards_interval_count 150
_diffrn_standards_number 3
_exptl_absorpt_coefficient_mu 0.188
_exptl_absorpt_correction_type none
_exptl_crystal_colour colourless
_exptl_crystal_density_diffrn 1.240
_exptl_crystal_description prism
_exptl_crystal_F_000 570
_exptl_crystal_size_max 0.50
_exptl_crystal_size_mid 0.43
_exptl_crystal_size_min 0.32
_refine_diff_density_max 0.27
_refine_diff_density_min -0.25
_refine_ls_abs_structure_details ' ?'
_refine_ls_abs_structure_Flack -0.02(5)
_refine_ls_extinction_coef g=6E-7(1)
_refine_ls_extinction_method 'Zachariasen (1963)'
_refine_ls_goodness_of_fit_obs 1.768
_refine_ls_hydrogen_treatment refall
_refine_ls_matrix_type full
_refine_ls_number_constraints 1
_refine_ls_number_parameters 333
_refine_ls_number_reflns 4651
_refine_ls_number_restraints 0
_refine_ls_R_factor_all 0.0338
_refine_ls_R_factor_obs 0.0295
_refine_ls_shift/esd_max 0.0003
_refine_ls_structure_factor_coef F
_refine_ls_weighting_details 'w = 1/[\s^2^(F~o~)+(0.005F~o~)^2^]'
_refine_ls_weighting_scheme calc
_refine_ls_wR_factor_all 0.0297
_refine_ls_wR_factor_obs 0.0292
_reflns_number_observed 4651
_reflns_number_total 4932
_reflns_observed_criterion 'I > 2\s(I)'
_cod_data_source_file bm1003.cif
_cod_data_source_block II
_cod_depositor_comments
;
The following automatic conversions were performed:

'_refine_ls_weighting_scheme' value '1/[\s^2^(F~o~)+(0.005F~o~)^2^]'
was changed to 'calc'. New tag '_refine_ls_weighting_details' was
created. The value of the new tag was set to 'w =
1/[\s^2^(F~o~)+(0.005F~o~)^2^]'.

Automatic conversion script
Id: cif_fix_values 3143 2015-03-26 13:38:13Z robertas 
;
_cod_database_code 2003760

loop_
_symmetry_equiv_pos_as_xyz
x,y,z
-y,x-y,2/3+z
y-x,-x,1/3+z

loop_
_atom_site_aniso_label
_atom_site_aniso_U_11
_atom_site_aniso_U_12
_atom_site_aniso_U_13
_atom_site_aniso_U_22
_atom_site_aniso_U_23
_atom_site_aniso_U_33
_atom_site_aniso_type_symbol
S(12) 0.0217(2) 0.0146(2) -0.0026(2) 0.0314(2) 0.0024(2) 0.0253(2) S
O(1) 0.0340(6) 0.0109(5) -0.0074(5) 0.0192(5) -0.0005(4) 0.0314(6) O
O(2) 0.0442(7) 0.0401(7) 0.0015(5) 0.0598(8) 0.0042(6) 0.0306(6) O
O(3) 0.0257(6) 0.0064(5) -0.0099(5) 0.0370(7) 0.0039(5) 0.0417(7) O
N(13) 0.0293(7) 0.0160(6) -0.0035(5) 0.0302(7) 0.0008(5) 0.0229(6) N
C(1) 0.0257(7) 0.0110(6) -0.0008(5) 0.0209(7) -0.0012(5) 0.0181(6) C
C(2) 0.0262(7) 0.0117(6) -0.0010(5) 0.0179(6) -0.0001(5) 0.0193(6) C
C(3) 0.0333(8) 0.0139(7) -0.0004(6) 0.0284(8) 0.0053(6) 0.0223(7) C
C(4) 0.0414(9) 0.0193(7) -0.0066(7) 0.0297(8) 0.0011(6) 0.0235(7) C
C(5) 0.0358(8) 0.0206(7) -0.0112(7) 0.0289(8) -0.0103(6) 0.0277(8) C
C(6) 0.0255(7) 0.0118(6) -0.0058(6) 0.0240(8) -0.0047(6) 0.0358(8) C
C(7) 0.046(1) 0.030(1) -0.0190(9) 0.046(1) -0.0111(9) 0.041(1) C
C(8) 0.0215(7) 0.0106(6) 0.0012(5) 0.0219(7) 0.0018(5) 0.0219(7) C
C(9) 0.0354(9) 0.0256(8) 0.0064(7) 0.0396(9) 0.0050(7) 0.0255(8) C
C(10) 0.0260(8) 0.0062(7) -0.0029(7) 0.0261(8) 0.0049(7) 0.0334(9) C
C(11) 0.0183(6) 0.0104(5) -0.0027(5) 0.0204(6) 0.0000(5) 0.0217(7) C
C(14) 0.039(1) 0.0147(8) -0.0058(8) 0.0333(9) 0.0063(7) 0.0324(9) C
C(15) 0.048(1) 0.035(1) -0.0039(7) 0.053(1) -0.0014(8) 0.0239(8) C
C(16) 0.0290(7) 0.0205(6) -0.0015(6) 0.0300(7) 0.0013(6) 0.0198(7) C
C(17) 0.0300(8) 0.0224(7) 0.0016(6) 0.0403(9) 0.0051(7) 0.0270(8) C
C(18) 0.045(1) 0.041(1) 0.0117(8) 0.067(1) 0.0111(9) 0.0336(9) C
C(19) 0.073(1) 0.061(1) 0.0109(9) 0.074(1) 0.0081(9) 0.0303(9) C
C(20) 0.078(2) 0.047(1) -0.0052(9) 0.047(1) -0.0073(8) 0.0314(9) C
C(21) 0.045(1) 0.0232(8) -0.0045(7) 0.0318(8) -0.0034(7) 0.0291(8) C

loop_
_atom_site_label
_atom_site_occupancy
_atom_site_fract_x
_atom_site_fract_y
_atom_site_fract_z
_atom_site_U_iso_or_equiv
_atom_site_thermal_displace_type
_atom_site_calc_flag
_atom_site_type_symbol
S(12) 1 0.41738(3) 0.01902(3) -0.04420 0.0255(1) Uani d S
O(1) 1 0.7361(1) 0.20791(9) 0.2162(1) 0.0293(4) Uani d O
O(2) 1 0.3752(1) 0.0927(1) 0.0205(1) 0.0386(6) Uani d O
O(3) 1 0.3281(1) -0.1055(1) -0.0809(1) 0.0389(5) Uani d O
N(13) 1 0.4860(1) 0.0940(1) -0.1744(1) 0.0270(5) Uani d N
C(1) 1 0.7376(1) 0.1160(1) 0.2529(1) 0.0219(5) Uani d C
C(2) 1 0.6237(1) -0.0143(1) 0.2560(1) 0.0208(5) Uani d C
C(3) 1 0.6082(2) -0.0580(2) 0.3964(2) 0.0286(6) Uani d C
C(4) 1 0.7242(2) -0.0564(2) 0.4467(2) 0.0308(7) Uani d C
C(5) 1 0.8360(2) 0.0734(2) 0.4414(2) 0.0288(6) Uani d C
C(6) 1 0.8543(2) 0.1237(2) 0.3047(2) 0.0287(6) Uani d C
C(7) 1 0.9548(2) 0.0807(2) 0.4905(2) 0.0415(9) Uani d C
C(8) 1 0.5034(1) -0.0298(1) 0.1933(1) 0.0219(5) Uani d C
C(9) 1 0.4536(2) 0.0429(2) 0.2681(2) 0.0305(7) Uani d C
C(10) 1 0.4035(2) -0.1684(2) 0.1956(2) 0.0315(6) Uani d C
C(11) 1 0.5394(1) 0.0213(1) 0.0530(1) 0.0198(5) Uani d C
C(14) 1 0.5781(2) 0.2252(2) -0.1642(2) 0.0364(7) Uani d C
C(15) 1 0.5013(2) 0.0294(2) -0.2834(2) 0.0375(9) Uani d C
C(16) 1 0.6073(1) -0.0284(1) -0.0256(1) 0.0237(6) Uani d C
C(17) 1 0.7298(2) 0.0526(2) -0.0606(2) 0.0303(7) Uani d C
C(18) 1 0.7948(2) 0.0138(2) -0.1377(2) 0.043(1) Uani d C
C(19) 1 0.7390(2) -0.1063(2) -0.1794(2) 0.048(1) Uani d C
C(20) 1 0.6180(2) -0.1888(2) -0.1451(2) 0.045(1) Uani d C
C(21) 1 0.5514(2) -0.1509(2) -0.0693(2) 0.0337(7) Uani d C
H(2) 1 0.648(1) -0.065(1) 0.207(1) 0.017(4) Uiso d H
H(5) 1 0.819(1) 0.124(1) 0.494(1) 0.024(4) Uiso d H
H(11) 1 0.592(1) 0.112(1) 0.062(1) 0.020(4) Uiso d H
H(17) 1 0.770(2) 0.138(2) -0.030(2) 0.030(4) Uiso d H
H(18) 1 0.877(2) 0.072(2) -0.163(2) 0.057(6) Uiso d H
H(19) 1 0.779(2) -0.137(2) -0.232(2) 0.064(6) Uiso d H
H(20) 1 0.577(2) -0.266(2) -0.173(2) 0.055(6) Uiso d H
H(21) 1 0.465(2) -0.205(2) -0.050(2) 0.030(5) Uiso d H
H(31) 1 0.593(1) -0.005(1) 0.448(2) 0.024(4) Uiso d H
H(32) 1 0.531(2) -0.143(2) 0.405(2) 0.041(5) Uiso d H
H(41) 1 0.742(1) -0.118(1) 0.395(1) 0.025(4) Uiso d H
H(42) 1 0.709(2) -0.085(2) 0.535(2) 0.042(5) Uiso d H
H(61) 1 0.874(1) 0.073(1) 0.252(1) 0.021(4) Uiso d H
H(62) 1 0.918(2) 0.206(2) 0.299(2) 0.037(5) Uiso d H
H(71) 1 0.978(2) 0.029(2) 0.432(2) 0.054(6) Uiso d H
H(72) 1 0.946(2) 0.057(2) 0.579(2) 0.055(6) Uiso d H
H(73) 1 1.029(2) 0.163(2) 0.492(2) 0.057(6) Uiso d H
H(91) 1 0.445(1) 0.017(1) 0.358(2) 0.021(4) Uiso d H
H(92) 1 0.373(2) 0.023(2) 0.241(2) 0.039(5) Uiso d H
H(93) 1 0.507(2) 0.136(2) 0.265(2) 0.033(5) Uiso d H
H(101) 1 0.332(2) -0.181(2) 0.141(2) 0.032(4) Uiso d H
H(102) 1 0.431(2) -0.226(2) 0.163(2) 0.047(6) Uiso d H
H(103) 1 0.374(2) -0.195(2) 0.282(2) 0.043(5) Uiso d H
H(141) 1 0.575(2) 0.265(2) -0.241(2) 0.037(5) Uiso d H
H(142) 1 0.562(2) 0.256(2) -0.092(2) 0.048(6) Uiso d H
H(143) 1 0.665(2) 0.233(2) -0.157(2) 0.051(6) Uiso d H
H(151) 1 0.499(2) 0.074(2) -0.353(2) 0.034(5) Uiso d H
H(152) 1 0.578(2) 0.031(2) -0.284(2) 0.049(6) Uiso d H
H(153) 1 0.436(2) -0.062(2) -0.283(2) 0.042(5) Uiso d H

loop_
_atom_type_symbol
_atom_type_description
_atom_type_scat_source
_atom_type_scat_dispersion_real
_atom_type_scat_dispersion_imag
C C IntTabC_Tables_4.2.6.8_and_6.1.1.4 0.0033 0.0016
H H IntTabC_Tables_4.2.6.8_and_6.1.1.4 0.0000 0.0000
N N IntTabC_Tables_4.2.6.8_and_6.1.1.4 0.0061 0.0033
O O IntTabC_Tables_4.2.6.8_and_6.1.1.4 0.0106 0.0060
S S IntTabC_Tables_4.2.6.8_and_6.1.1.4 0.1246 0.1234

loop_
_geom_angle_atom_site_label_1
_geom_angle_atom_site_label_2
_geom_angle_atom_site_label_3
_geom_angle
_geom_angle_publ_flag
O(2) S(12) O(3) 118.89(8) yes
O(2) S(12) N(13) 106.52(7) yes
O(2) S(12) C(11) 107.13(7) yes
O(3) S(12) N(13) 107.06(7) yes
O(3) S(12) C(11) 110.91(7) yes
N(13) S(12) C(11) 105.47(6) yes
S(12) N(13) C(14) 118.20(10) yes
S(12) N(13) C(15) 121.00(10) yes
C(14) N(13) C(15) 115.30(10) yes
O(1) C(1) C(2) 124.10(10) yes
O(1) C(1) C(6) 121.50(10) yes
C(2) C(1) C(6) 114.40(10) yes
C(1) C(2) C(3) 106.20(10) yes
C(1) C(2) C(8) 116.50(10) yes
C(3) C(2) C(8) 114.60(10) yes
C(2) C(3) C(4) 111.90(10) yes
C(3) C(4) C(5) 111.10(10) yes
C(4) C(5) C(6) 109.80(10) yes
C(4) C(5) C(7) 113.40(10) ?
C(6) C(5) C(7) 110.50(10) ?
C(1) C(6) C(5) 111.70(10) yes
C(2) C(8) C(9) 110.80(10) ?
C(2) C(8) C(10) 108.70(10) ?
C(2) C(8) C(11) 106.50(10) yes
C(9) C(8) C(10) 108.20(10) ?
C(9) C(8) C(11) 110.80(10) ?
C(10) C(8) C(11) 111.90(10) ?
S(12) C(11) C(8) 116.83(9) yes
S(12) C(11) C(16) 108.64(9) yes
C(8) C(11) C(16) 116.60(10) yes
C(11) C(16) C(17) 118.70(10) ?
C(11) C(16) C(21) 123.20(10) ?
C(17) C(16) C(21) 118.00(10) ?
C(16) C(17) C(18) 121.3(2) ?
C(17) C(18) C(19) 120.1(2) ?
C(18) C(19) C(20) 119.8(2) ?
C(19) C(20) C(21) 120.7(2) ?
C(16) C(21) C(20) 120.1(2) ?
C(1) C(2) H(2) 104.7(8) ?
C(3) C(2) H(2) 107.3(9) ?
C(8) C(2) H(2) 106.8(9) ?
C(2) C(3) H(31) 109.0(10) ?
C(2) C(3) H(32) 110.0(10) ?
C(4) C(3) H(31) 108.0(10) ?
C(4) C(3) H(32) 112.0(10) ?
H(31) C(3) H(32) 106.0(10) ?
C(3) C(4) H(41) 110.6(8) ?
C(3) C(4) H(42) 108.0(10) ?
C(5) C(4) H(41) 110.0(9) ?
C(5) C(4) H(42) 109.0(10) ?
H(41) C(4) H(42) 108.0(10) ?
C(4) C(5) H(5) 107.0(10) ?
C(6) C(5) H(5) 108.0(10) ?
C(7) C(5) H(5) 107.0(10) ?
C(1) C(6) H(61) 107.7(9) ?
C(1) C(6) H(62) 108.0(10) ?
C(5) C(6) H(61) 108.0(9) ?
C(5) C(6) H(62) 112.0(10) ?
H(61) C(6) H(62) 109.0(10) ?
C(5) C(7) H(71) 109.0(10) ?
C(5) C(7) H(72) 110.0(10) ?
C(5) C(7) H(73) 116.0(10) ?
H(71) C(7) H(72) 114(2) ?
H(71) C(7) H(73) 105(2) ?
H(72) C(7) H(73) 102(2) ?
C(8) C(9) H(91) 107.8(9) ?
C(8) C(9) H(92) 112.0(10) ?
C(8) C(9) H(93) 115.2(9) ?
H(91) C(9) H(92) 106.0(10) ?
H(91) C(9) H(93) 108.0(10) ?
H(92) C(9) H(93) 107.0(10) ?
C(8) C(10) H(101) 109.0(10) ?
C(8) C(10) H(102) 115.0(10) ?
C(8) C(10) H(103) 111.0(10) ?
H(101) C(10) H(102) 107(2) ?
H(101) C(10) H(103) 109.0(10) ?
H(102) C(10) H(103) 107(2) ?
S(12) C(11) H(11) 98.0(9) ?
C(8) C(11) H(11) 105.6(9) ?
C(16) C(11) H(11) 109.3(9) ?
N(13) C(14) H(141) 108.0(10) ?
N(13) C(14) H(142) 108.0(10) ?
N(13) C(14) H(143) 108.0(10) ?
H(141) C(14) H(142) 114(2) ?
H(141) C(14) H(143) 109(2) ?
H(142) C(14) H(143) 110(2) ?
N(13) C(15) H(151) 104.0(10) ?
N(13) C(15) H(152) 113.0(10) ?
N(13) C(15) H(153) 111.0(10) ?
H(151) C(15) H(152) 108(2) ?
H(151) C(15) H(153) 115(2) ?
H(152) C(15) H(153) 105(2) ?
C(16) C(17) H(17) 118.0(10) ?
C(18) C(17) H(17) 120.0(10) ?
C(17) C(18) H(18) 119.0(10) ?
C(19) C(18) H(18) 121.0(10) ?
C(18) C(19) H(19) 123.0(10) ?
C(20) C(19) H(19) 117.0(10) ?
C(19) C(20) H(20) 123.0(10) ?
C(21) C(20) H(20) 116.0(10) ?
C(16) C(21) H(21) 118.0(10) ?
C(20) C(21) H(21) 122.0(10) ?

loop_
_geom_bond_atom_site_label_1
_geom_bond_atom_site_label_2
_geom_bond_distance
_geom_bond_publ_flag
S(12) O(2) 1.4360(10) yes
S(12) O(3) 1.4380(10) yes
S(12) N(13) 1.6360(10) yes
S(12) C(11) 1.8190(10) yes
O(1) C(1) 1.218(2) yes
N(13) C(14) 1.458(2) yes
N(13) C(15) 1.465(2) yes
C(1) C(2) 1.532(2) yes
C(1) C(6) 1.509(2) yes
C(2) C(3) 1.551(2) yes
C(2) C(8) 1.558(2) yes
C(3) C(4) 1.529(2) yes
C(4) C(5) 1.518(2) yes
C(5) C(6) 1.538(2) yes
C(5) C(7) 1.527(2) ?
C(8) C(9) 1.544(2) ?
C(8) C(10) 1.543(2) ?
C(8) C(11) 1.579(2) yes
C(11) C(16) 1.518(2) yes
C(16) C(17) 1.394(2) ?
C(16) C(21) 1.401(2) ?
C(17) C(18) 1.391(2) ?
C(18) C(19) 1.369(3) ?
C(19) C(20) 1.382(3) ?
C(20) C(21) 1.392(3) ?
C(2) H(2) 0.980(10) ?
C(3) H(31) 0.94(2) ?
C(3) H(32) 1.02(2) ?
C(4) H(41) 1.05(2) ?
C(4) H(42) 0.97(2) ?
C(5) H(5) 0.93(2) ?
C(6) H(61) 0.96(2) ?
C(6) H(62) 0.93(2) ?
C(7) H(71) 1.03(2) ?
C(7) H(72) 0.97(2) ?
C(7) H(73) 0.98(2) ?
C(9) H(91) 0.99(2) ?
C(9) H(92) 0.95(2) ?
C(9) H(93) 1.01(2) ?
C(10) H(101) 1.01(2) ?
C(10) H(102) 1.00(2) ?
C(10) H(103) 0.97(2) ?
C(11) H(11) 0.98(2) ?
C(14) H(141) 0.96(2) ?
C(14) H(142) 0.91(2) ?
C(14) H(143) 1.04(2) ?
C(15) H(151) 0.93(2) ?
C(15) H(152) 0.95(2) ?
C(15) H(153) 1.02(2) ?
C(17) H(17) 0.98(2) ?
C(18) H(18) 0.95(2) ?
C(19) H(19) 0.94(2) ?
C(20) H(20) 0.88(2) ?
C(21) H(21) 0.96(2) ?

loop_
_geom_torsion_atom_site_label_1
_geom_torsion_atom_site_label_2
_geom_torsion_atom_site_label_3
_geom_torsion_atom_site_label_4
_geom_torsion
_geom_torsion_publ_flag
S(12) C(11) C(8) C(2) -178.52(9) yes
S(12) C(11) C(8) C(9) -57.90(10) ?
S(12) C(11) C(8) C(10) 62.90(10) ?
S(12) C(11) C(16) C(17) 112.20(10) ?
S(12) C(11) C(16) C(21) -65.3(2) ?
O(1) C(1) C(2) C(3) -121.70(10) ?
O(1) C(1) C(2) C(8) 7.3(2) ?
O(1) C(1) C(6) C(5) 121.8(2) ?
O(2) S(12) N(13) C(14) 49.30(10) ?
O(2) S(12) N(13) C(15) -158.20(10) ?
O(2) S(12) C(11) C(8) 59.10(10) ?
O(2) S(12) C(11) C(16) -166.50(10) ?
O(3) S(12) N(13) C(14) 177.50(10) ?
O(3) S(12) N(13) C(15) -30.10(10) ?
O(3) S(12) C(11) C(8) -72.10(10) ?
O(3) S(12) C(11) C(16) 62.30(10) ?
N(13) S(12) C(11) C(8) 172.30(10) ?
N(13) S(12) C(11) C(16) -53.30(10) ?
C(1) C(2) C(3) C(4) -57.4(2) yes
C(1) C(2) C(8) C(9) -66.2(2) ?
C(1) C(2) C(8) C(10) 175.10(10) ?
C(1) C(2) C(8) C(11) 54.40(10) yes
C(1) C(6) C(5) C(4) 53.4(2) yes
C(1) C(6) C(5) C(7) 179.20(10) ?
C(2) C(1) C(6) C(5) -55.9(2) yes
C(2) C(3) C(4) C(5) 60.2(2) yes
C(2) C(8) C(11) C(16) 50.70(10) yes
C(3) C(2) C(1) C(6) 56.0(2) yes
C(3) C(2) C(8) C(9) 58.7(2) ?
C(3) C(2) C(8) C(10) -60.1(2) ?
C(3) C(2) C(8) C(11) 179.30(10) yes
C(3) C(4) C(5) C(6) -55.9(2) yes
C(3) C(4) C(5) C(7) -180.00(10) ?
C(4) C(3) C(2) C(8) 172.50(10) ?
C(6) C(1) C(2) C(8) -175.00(10) ?
C(8) C(11) C(16) C(17) -113.30(10) ?
C(8) C(11) C(16) C(21) 69.3(2) ?
C(9) C(8) C(11) C(16) 171.30(10) ?
C(10) C(8) C(11) C(16) -67.9(2) ?
C(11) S(12) N(13) C(14) -64.30(10) ?
C(11) S(12) N(13) C(15) 88.10(10) ?
C(11) C(16) C(17) C(18) -176.90(10) ?
C(11) C(16) C(21) C(20) 177.50(10) ?
C(16) C(17) C(18) C(19) -0.8(3) ?
C(16) C(21) C(20) C(19) -0.6(3) ?
C(17) C(16) C(21) C(20) 0.1(2) ?
C(17) C(18) C(19) C(20) 0.2(3) ?
C(18) C(17) C(16) C(21) 0.7(2) ?
C(18) C(19) C(20) C(21) 0.5(3) ?

loop_
_cod_related_entry_id
_cod_related_entry_database
_cod_related_entry_code
1 ChemSpider 21187250
